data_4031518
loop_
_publ_author_name
'Peterson, J.R.'
'Burns, J.H.'

_publ_section_title
;
 Single Crystal and Powder diffraction studies of Curium-248 Trichloride
;
_journal_name_full 'Journal of Inorganic and Nuclear Chemistry'
_journal_page_first 1525
_journal_page_last 1530
_journal_volume 35
_journal_year 1973
_chemical_formula_sum 'Cl3 Cm'
_chemical_name_systematic 'Cm Cl3'
_space_group_IT_number 176
_symmetry_space_group_name_Hall '-P 6c'
_symmetry_space_group_name_H-M 'P 63/m'
_cell_angle_alpha 90
_cell_angle_beta 90
_cell_angle_gamma 120
_cell_formula_units_Z 2
_cell_length_a 7.3743
_cell_length_b 7.3743
_cell_length_c 4.185
_cell_volume 197.091
_citation_journal_id_ASTM JINCAO
_cod_data_source_file Peterson_JINCAO_1973_664.cif
_cod_data_source_block Cl3Cm1
_cod_original_cell_volume 197.0914
_cod_original_formula_sum 'Cl3 Cm1'
_cod_database_code 4031518

loop_
_symmetry_equiv_pos_as_xyz
x,y,z
x-y,x,z+1/2
-y,x-y,z
-x,-y,z+1/2
-x+y,-x,z
y,-x+y,z+1/2
-x,-y,-z
-x+y,-x,-z-1/2
y,-x+y,-z
x,y,-z-1/2
x-y,x,-z
-y,x-y,-z-1/2

loop_
_atom_site_label
_atom_site_type_symbol
_atom_site_fract_x
_atom_site_fract_y
_atom_site_fract_z
_atom_site_occupancy
_atom_site_U_iso_or_equiv
Cm1 Cm+3 0.3333 0.6667 0.25 1 0.0
Cl1 Cl-1 0.3882 0.3018 0.25 1 0.0
